data_2220456
loop_
_publ_author_name
'Shi, Chunling'
'Ji, Min'

_publ_section_title 7-Methyl-9-<i>p</i>-tolyl-4,9-dihydrofuro[3,4-<i>b</i>]quinolin-1(3<i>H</i>)-one
_journal_coeditor_code CI2738
_journal_issue 1
_journal_name_full 'Acta Crystallographica Section E'
_journal_page_first o100
_journal_paper_doi 10.1107/S1600536808041457
_journal_volume 65
_journal_year 2009
_chemical_formula_iupac 'C19 H17 N O2'
_chemical_formula_moiety 'C19 H17 N O2'
_chemical_formula_sum 'C19 H17 N O2'
_chemical_formula_weight 291.34
_chemical_name_systematic ?
_space_group_IT_number 14
_symmetry_cell_setting monoclinic
_symmetry_space_group_name_Hall '-P 2ybc'
_symmetry_space_group_name_H-M 'P 1 21/c 1'
_atom_sites_solution_hydrogens geom
_atom_sites_solution_primary direct
_atom_sites_solution_secondary difmap
_audit_creation_method SHELXL-97
_cell_angle_alpha 90.00
_cell_angle_beta 103.124(5)
_cell_angle_gamma 90.00
_cell_formula_units_Z 4
_cell_length_a 9.178(2)
_cell_length_b 11.457(2)
_cell_length_c 14.350(4)
_cell_measurement_reflns_used 4940
_cell_measurement_temperature 223(2)
_cell_measurement_theta_max 25.3
_cell_measurement_theta_min 3.3
_cell_volume 1469.5(6)
_computing_cell_refinement 'CrystalClear (Rigaku, 2000)'
_computing_data_collection 'CrystalClear (Rigaku, 2000)'
_computing_data_reduction 'CrystalStructure (Rigaku/MSC, 2003)'
_computing_molecular_graphics 'SHELXTL (Sheldrick, 2008)'
_computing_publication_material 'SHELXTL (Sheldrick, 2008)'
_computing_structure_refinement 'SHELXL97 (Sheldrick, 2008)'
_computing_structure_solution 'SHELXS97 (Sheldrick, 2008)'
_diffrn_ambient_temperature 223(2)
_diffrn_detector_area_resol_mean 7.31
_diffrn_measured_fraction_theta_full 0.994
_diffrn_measured_fraction_theta_max 0.994
_diffrn_measurement_device_type 'Rigaku Mercury'
_diffrn_measurement_method \w
_diffrn_radiation_monochromator graphite
_diffrn_radiation_source 'fine-focus sealed tube'
_diffrn_radiation_type MoK\a
_diffrn_radiation_wavelength 0.71070
_diffrn_reflns_av_R_equivalents 0.0341
_diffrn_reflns_av_sigmaI/netI 0.0253
_diffrn_reflns_limit_h_max 11
_diffrn_reflns_limit_h_min -11
_diffrn_reflns_limit_k_max 12
_diffrn_reflns_limit_k_min -13
_diffrn_reflns_limit_l_max 17
_diffrn_reflns_limit_l_min -17
_diffrn_reflns_number 13947
_diffrn_reflns_theta_full 25.34
_diffrn_reflns_theta_max 25.34
_diffrn_reflns_theta_min 3.27
_diffrn_standards_number 0
_exptl_absorpt_coefficient_mu 0.085
_exptl_absorpt_correction_T_max 0.962
_exptl_absorpt_correction_T_min 0.756
_exptl_absorpt_correction_type multi-scan
_exptl_absorpt_process_details '(Jacobson, 1998)'
_exptl_crystal_colour colourless
_exptl_crystal_density_diffrn 1.317
_exptl_crystal_density_method 'not measured'
_exptl_crystal_description Block
_exptl_crystal_F_000 616
_exptl_crystal_size_max 0.60
_exptl_crystal_size_mid 0.48
_exptl_crystal_size_min 0.45
_refine_diff_density_max 0.233
_refine_diff_density_min -0.207
_refine_ls_extinction_method none
_refine_ls_goodness_of_fit_ref 1.162
_refine_ls_hydrogen_treatment constr
_refine_ls_matrix_type full
_refine_ls_number_parameters 202
_refine_ls_number_reflns 2675
_refine_ls_number_restraints 0
_refine_ls_restrained_S_all 1.162
_refine_ls_R_factor_all 0.0693
_refine_ls_R_factor_gt 0.0587
_refine_ls_shift/su_max 0.001
_refine_ls_shift/su_mean <0.001
_refine_ls_structure_factor_coef Fsqd
_refine_ls_weighting_details 'calc w=1/[\s^2^(Fo^2^)+(0.0497P)^2^+0.6176P] where P=(Fo^2^+2Fc^2^)/3'
_refine_ls_weighting_scheme calc
_refine_ls_wR_factor_gt 0.1289
_refine_ls_wR_factor_ref 0.1346
_reflns_number_gt 2364
_reflns_number_total 2675
_reflns_threshold_expression I>2\s(I)
_cod_data_source_file ci2738.cif
_cod_data_source_block I
_cod_depositor_comments
;
The following automatic conversions were performed:
'_symmetry_cell_setting' value 'Monoclinic' changed to 'monoclinic'
according to '/home/saulius/struct/CIF-dictionaries/cif_core.dic'
dictionary named 'cif_core.dic' version 2.4.1 from 2010-06-29.

Automatic conversion script
Id: cif_fix_enum 1527 2010-12-29 10:47:43Z saulius 

The following automatic conversions were performed:

'_symmetry_cell_setting' value 'Monoclinic' changed to 'monoclinic'
according to /home/saulius/struct/CIF-dictionaries/cif_core.dic
dictionary named 'cif_core.dic' version 2.4.1 from 2010-06-29.

Automatic conversion script
Id: cif_fix_values 1715 2011-07-08 13:25:40Z adriana 
;
_cod_original_sg_symbol_H-M 'P 21/c'
_cod_database_code 2220456
_cod_database_fobs_code 2220456

loop_
_symmetry_equiv_pos_as_xyz
'x, y, z'
'-x, y+1/2, -z+1/2'
'-x, -y, -z'
'x, -y-1/2, z-1/2'

loop_
_atom_site_type_symbol
_atom_site_label
_atom_site_fract_x
_atom_site_fract_y
_atom_site_fract_z
_atom_site_U_iso_or_equiv
_atom_site_adp_type
_atom_site_calc_flag
_atom_site_refinement_flags
_atom_site_occupancy
_atom_site_disorder_assembly
_atom_site_disorder_group
O O1 -0.06775(18) 0.28146(14) 0.77022(11) 0.0528(4) Uani d . 1 . .
O O2 -0.09551(18) 0.13853(14) 0.66103(12) 0.0549(5) Uani d . 1 . .
N N1 0.14394(19) 0.50270(15) 0.68136(12) 0.0396(4) Uani d . 1 . .
H H1 0.1588 0.5617 0.7205 0.048 Uiso calc R 1 . .
C C1 0.1948(2) 0.50585(16) 0.59568(14) 0.0343(5) Uani d . 1 . .
C C2 0.1821(2) 0.40751(17) 0.53741(13) 0.0329(5) Uani d . 1 . .
C C3 0.1160(2) 0.29193(17) 0.56127(14) 0.0342(5) Uani d . 1 . .
H H3 0.0327 0.2709 0.5069 0.041 Uiso calc R 1 . .
C C4 0.0523(2) 0.31008(18) 0.64815(14) 0.0366(5) Uani d . 1 . .
C C5 0.0727(2) 0.40748(18) 0.70132(14) 0.0374(5) Uani d . 1 . .
C C6 0.2347(2) 0.41594(18) 0.45381(14) 0.0382(5) Uani d . 1 . .
H H6 0.2259 0.3505 0.4134 0.046 Uiso calc R 1 . .
C C7 0.2994(2) 0.51643(18) 0.42757(15) 0.0400(5) Uani d . 1 . .
C C8 0.3088(2) 0.61316(18) 0.48745(16) 0.0424(5) Uani d . 1 . .
H H8 0.3511 0.6827 0.4710 0.051 Uiso calc R 1 . .
C C9 0.2572(2) 0.60876(18) 0.57031(16) 0.0401(5) Uani d . 1 . .
H H9 0.2641 0.6750 0.6097 0.048 Uiso calc R 1 . .
C C10 0.3607(3) 0.5198(2) 0.33889(16) 0.0513(6) Uani d . 1 . .
H H10A 0.4686 0.5113 0.3565 0.077 Uiso calc R 1 . .
H H10B 0.3352 0.5938 0.3064 0.077 Uiso calc R 1 . .
H H10C 0.3178 0.4565 0.2966 0.077 Uiso calc R 1 . .
C C11 -0.0401(2) 0.2330(2) 0.68790(16) 0.0440(5) Uani d . 1 . .
C C12 0.0028(3) 0.3941(2) 0.78519(16) 0.0479(6) Uani d . 1 . .
H H12A 0.0788 0.3961 0.8455 0.058 Uiso calc R 1 . .
H H12B -0.0709 0.4557 0.7860 0.058 Uiso calc R 1 . .
C C13 0.2291(2) 0.19179(16) 0.57700(13) 0.0319(4) Uani d . 1 . .
C C14 0.3781(2) 0.20786(18) 0.62247(15) 0.0409(5) Uani d . 1 . .
H H14 0.4124 0.2829 0.6429 0.049 Uiso calc R 1 . .
C C15 0.4770(2) 0.11455(19) 0.63815(16) 0.0437(5) Uani d . 1 . .
H H15 0.5776 0.1279 0.6687 0.052 Uiso calc R 1 . .
C C16 0.4311(2) 0.00218(17) 0.60993(14) 0.0383(5) Uani d . 1 . .
C C17 0.2828(2) -0.01293(18) 0.56396(15) 0.0425(5) Uani d . 1 . .
H H17 0.2484 -0.0879 0.5433 0.051 Uiso calc R 1 . .
C C18 0.1838(2) 0.07991(17) 0.54770(15) 0.0394(5) Uani d . 1 . .
H H18 0.0837 0.0667 0.5161 0.047 Uiso calc R 1 . .
C C19 0.5382(3) -0.0990(2) 0.62813(17) 0.0511(6) Uani d . 1 . .
H H19A 0.5792 -0.1118 0.5723 0.077 Uiso calc R 1 . .
H H19B 0.4856 -0.1686 0.6408 0.077 Uiso calc R 1 . .
H H19C 0.6187 -0.0820 0.6830 0.077 Uiso calc R 1 . .

loop_
_atom_site_aniso_label
_atom_site_aniso_U_11
_atom_site_aniso_U_22
_atom_site_aniso_U_33
_atom_site_aniso_U_12
_atom_site_aniso_U_13
_atom_site_aniso_U_23
O1 0.0578(10) 0.0565(10) 0.0538(10) -0.0026(8) 0.0326(8) 0.0054(8)
O2 0.0594(10) 0.0468(10) 0.0643(11) -0.0111(8) 0.0259(9) 0.0068(8)
N1 0.0428(10) 0.0394(10) 0.0397(10) -0.0028(8) 0.0160(8) -0.0071(8)
C1 0.0297(10) 0.0376(11) 0.0370(11) 0.0023(8) 0.0104(9) 0.0015(9)
C2 0.0303(10) 0.0354(11) 0.0337(10) 0.0012(8) 0.0085(8) 0.0035(8)
C3 0.0328(10) 0.0368(11) 0.0343(10) -0.0020(8) 0.0104(8) -0.0007(8)
C4 0.0340(10) 0.0408(11) 0.0366(11) 0.0017(9) 0.0116(9) 0.0047(9)
C5 0.0313(10) 0.0456(12) 0.0370(11) 0.0033(9) 0.0111(9) 0.0021(9)
C6 0.0396(11) 0.0398(11) 0.0369(11) 0.0026(9) 0.0123(9) 0.0015(9)
C7 0.0359(11) 0.0454(12) 0.0400(11) 0.0018(9) 0.0114(9) 0.0112(9)
C8 0.0407(12) 0.0365(11) 0.0512(13) -0.0021(9) 0.0129(10) 0.0089(10)
C9 0.0385(11) 0.0340(11) 0.0481(12) 0.0002(8) 0.0103(10) -0.0023(9)
C10 0.0523(14) 0.0589(15) 0.0469(13) 0.0007(11) 0.0198(11) 0.0130(11)
C11 0.0407(12) 0.0475(13) 0.0478(13) 0.0029(10) 0.0184(10) 0.0087(10)
C12 0.0490(13) 0.0545(14) 0.0462(13) -0.0018(10) 0.0232(11) -0.0011(11)
C13 0.0363(10) 0.0334(10) 0.0283(9) -0.0030(8) 0.0122(8) 0.0000(8)
C14 0.0415(12) 0.0364(11) 0.0433(12) -0.0054(9) 0.0067(9) -0.0045(9)
C15 0.0369(11) 0.0479(13) 0.0449(12) -0.0005(9) 0.0065(10) -0.0002(10)
C16 0.0470(12) 0.0396(12) 0.0316(10) 0.0030(9) 0.0158(9) 0.0032(8)
C17 0.0502(13) 0.0344(11) 0.0438(12) -0.0068(9) 0.0123(10) -0.0035(9)
C18 0.0368(11) 0.0394(11) 0.0416(11) -0.0067(9) 0.0082(9) -0.0005(9)
C19 0.0589(14) 0.0472(13) 0.0496(13) 0.0105(11) 0.0172(11) 0.0042(11)

loop_
_atom_type_symbol
_atom_type_description
_atom_type_scat_dispersion_real
_atom_type_scat_dispersion_imag
_atom_type_scat_source
C C 0.0033 0.0016 'International Tables Vol C Tables 4.2.6.8 and 6.1.1.4'
H H 0.0000 0.0000 'International Tables Vol C Tables 4.2.6.8 and 6.1.1.4'
N N 0.0061 0.0033 'International Tables Vol C Tables 4.2.6.8 and 6.1.1.4'
O O 0.0106 0.0060 'International Tables Vol C Tables 4.2.6.8 and 6.1.1.4'

loop_
_geom_angle_atom_site_label_1
_geom_angle_atom_site_label_2
_geom_angle_atom_site_label_3
_geom_angle_site_symmetry_1
_geom_angle_site_symmetry_3
_geom_angle
_geom_angle_publ_flag
C11 O1 C12 . . 108.95(16) ?
C5 N1 C1 . . 118.85(17) ?
C5 N1 H1 . . 120.6 ?
C1 N1 H1 . . 120.6 ?
C2 C1 C9 . . 120.68(18) ?
C2 C1 N1 . . 120.25(17) ?
C9 C1 N1 . . 119.06(18) ?
C1 C2 C6 . . 117.57(18) ?
C1 C2 C3 . . 123.37(17) ?
C6 C2 C3 . . 119.06(17) ?
C4 C3 C2 . . 108.32(16) ?
C4 C3 C13 . . 111.04(16) ?
C2 C3 C13 . . 113.10(15) ?
C4 C3 H3 . . 108.1 ?
C2 C3 H3 . . 108.1 ?
C13 C3 H3 . . 108.1 ?
C5 C4 C11 . . 107.79(19) ?
C5 C4 C3 . . 123.77(18) ?
C11 C4 C3 . . 128.43(19) ?
N1 C5 C4 . . 124.70(19) ?
N1 C5 C12 . . 125.25(19) ?
C4 C5 C12 . . 110.05(19) ?
C7 C6 C2 . . 122.99(19) ?
C7 C6 H6 . . 118.5 ?
C2 C6 H6 . . 118.5 ?
C6 C7 C8 . . 117.62(19) ?
C6 C7 C10 . . 121.1(2) ?
C8 C7 C10 . . 121.2(2) ?
C9 C8 C7 . . 121.21(19) ?
C9 C8 H8 . . 119.4 ?
C7 C8 H8 . . 119.4 ?
C8 C9 C1 . . 119.9(2) ?
C8 C9 H9 . . 120.0 ?
C1 C9 H9 . . 120.0 ?
C7 C10 H10A . . 109.5 ?
C7 C10 H10B . . 109.5 ?
H10A C10 H10B . . 109.5 ?
C7 C10 H10C . . 109.5 ?
H10A C10 H10C . . 109.5 ?
H10B C10 H10C . . 109.5 ?
O2 C11 O1 . . 118.87(19) ?
O2 C11 C4 . . 131.6(2) ?
O1 C11 C4 . . 109.52(19) ?
O1 C12 C5 . . 103.48(17) ?
O1 C12 H12A . . 111.1 ?
C5 C12 H12A . . 111.1 ?
O1 C12 H12B . . 111.1 ?
C5 C12 H12B . . 111.1 ?
H12A C12 H12B . . 109.0 ?
C18 C13 C14 . . 117.52(18) ?
C18 C13 C3 . . 120.23(17) ?
C14 C13 C3 . . 122.24(17) ?
C13 C14 C15 . . 120.86(19) ?
C13 C14 H14 . . 119.6 ?
C15 C14 H14 . . 119.6 ?
C16 C15 C14 . . 121.6(2) ?
C16 C15 H15 . . 119.2 ?
C14 C15 H15 . . 119.2 ?
C17 C16 C15 . . 117.18(19) ?
C17 C16 C19 . . 121.35(19) ?
C15 C16 C19 . . 121.5(2) ?
C16 C17 C18 . . 121.46(19) ?
C16 C17 H17 . . 119.3 ?
C18 C17 H17 . . 119.3 ?
C13 C18 C17 . . 121.37(19) ?
C13 C18 H18 . . 119.3 ?
C17 C18 H18 . . 119.3 ?
C16 C19 H19A . . 109.5 ?
C16 C19 H19B . . 109.5 ?
H19A C19 H19B . . 109.5 ?
C16 C19 H19C . . 109.5 ?
H19A C19 H19C . . 109.5 ?
H19B C19 H19C . . 109.5 ?

loop_
_geom_bond_atom_site_label_1
_geom_bond_atom_site_label_2
_geom_bond_site_symmetry_2
_geom_bond_distance
_geom_bond_publ_flag
O1 C11 . 1.380(3) ?
O1 C12 . 1.438(3) ?
O2 C11 . 1.220(3) ?
N1 C5 . 1.336(3) ?
N1 C1 . 1.411(3) ?
N1 H1 . 0.87 ?
C1 C2 . 1.392(3) ?
C1 C9 . 1.395(3) ?
C2 C6 . 1.395(3) ?
C2 C3 . 1.528(3) ?
C3 C4 . 1.506(3) ?
C3 C13 . 1.529(3) ?
C3 H3 . 0.99 ?
C4 C5 . 1.341(3) ?
C4 C11 . 1.430(3) ?
C5 C12 . 1.494(3) ?
C6 C7 . 1.386(3) ?
C6 H6 . 0.94 ?
C7 C8 . 1.393(3) ?
C7 C10 . 1.504(3) ?
C8 C9 . 1.377(3) ?
C8 H8 . 0.94 ?
C9 H9 . 0.94 ?
C10 H10A . 0.97 ?
C10 H10B . 0.97 ?
C10 H10C . 0.97 ?
C12 H12A . 0.98 ?
C12 H12B . 0.98 ?
C13 C18 . 1.383(3) ?
C13 C14 . 1.387(3) ?
C14 C15 . 1.387(3) ?
C14 H14 . 0.94 ?
C15 C16 . 1.386(3) ?
C15 H15 . 0.94 ?
C16 C17 . 1.382(3) ?
C16 C19 . 1.504(3) ?
C17 C18 . 1.384(3) ?
C17 H17 . 0.94 ?
C18 H18 . 0.94 ?
C19 H19A . 0.97 ?
C19 H19B . 0.97 ?
C19 H19C . 0.97 ?

loop_
_geom_hbond_atom_site_label_D
_geom_hbond_atom_site_label_H
_geom_hbond_atom_site_label_A
_geom_hbond_site_symmetry_A
_geom_hbond_distance_DH
_geom_hbond_distance_HA
_geom_hbond_distance_DA
_geom_hbond_angle_DHA
N1 H1 O2 2_556 0.87 2.11 2.862(2) 144
C19 H19A Cg1 3_656 0.97 2.69 3.645(3) 167

loop_
_geom_torsion_atom_site_label_1
_geom_torsion_atom_site_label_2
_geom_torsion_atom_site_label_3
_geom_torsion_atom_site_label_4
_geom_torsion_site_symmetry_1
_geom_torsion_site_symmetry_2
_geom_torsion_site_symmetry_3
_geom_torsion_site_symmetry_4
_geom_torsion
_geom_torsion_publ_flag
C5 N1 C1 C2 . . . . -5.5(3) ?
C5 N1 C1 C9 . . . . 174.32(18) ?
C9 C1 C2 C6 . . . . 0.3(3) ?
N1 C1 C2 C6 . . . . -179.82(17) ?
C9 C1 C2 C3 . . . . 179.55(17) ?
N1 C1 C2 C3 . . . . -0.6(3) ?
C1 C2 C3 C4 . . . . 7.1(2) ?
C6 C2 C3 C4 . . . . -173.67(17) ?
C1 C2 C3 C13 . . . . -116.4(2) ?
C6 C2 C3 C13 . . . . 62.8(2) ?
C2 C3 C4 C5 . . . . -8.9(3) ?
C13 C3 C4 C5 . . . . 115.9(2) ?
C2 C3 C4 C11 . . . . 169.54(19) ?
C13 C3 C4 C11 . . . . -65.7(3) ?
C1 N1 C5 C4 . . . . 4.0(3) ?
C1 N1 C5 C12 . . . . -175.41(19) ?
C11 C4 C5 N1 . . . . -174.73(19) ?
C3 C4 C5 N1 . . . . 4.0(3) ?
C11 C4 C5 C12 . . . . 4.8(2) ?
C3 C4 C5 C12 . . . . -176.55(18) ?
C1 C2 C6 C7 . . . . 0.7(3) ?
C3 C2 C6 C7 . . . . -178.55(18) ?
C2 C6 C7 C8 . . . . -1.2(3) ?
C2 C6 C7 C10 . . . . 177.29(19) ?
C6 C7 C8 C9 . . . . 0.7(3) ?
C10 C7 C8 C9 . . . . -177.79(19) ?
C7 C8 C9 C1 . . . . 0.3(3) ?
C2 C1 C9 C8 . . . . -0.8(3) ?
N1 C1 C9 C8 . . . . 179.35(18) ?
C12 O1 C11 O2 . . . . -177.5(2) ?
C12 O1 C11 C4 . . . . 1.7(2) ?
C5 C4 C11 O2 . . . . 174.9(2) ?
C3 C4 C11 O2 . . . . -3.7(4) ?
C5 C4 C11 O1 . . . . -4.1(2) ?
C3 C4 C11 O1 . . . . 177.31(18) ?
C11 O1 C12 C5 . . . . 1.1(2) ?
N1 C5 C12 O1 . . . . 175.80(19) ?
C4 C5 C12 O1 . . . . -3.7(2) ?
C4 C3 C13 C18 . . . . 93.7(2) ?
C2 C3 C13 C18 . . . . -144.25(18) ?
C4 C3 C13 C14 . . . . -84.7(2) ?
C2 C3 C13 C14 . . . . 37.3(2) ?
C18 C13 C14 C15 . . . . -0.4(3) ?
C3 C13 C14 C15 . . . . 178.10(19) ?
C13 C14 C15 C16 . . . . -0.5(3) ?
C14 C15 C16 C17 . . . . 1.0(3) ?
C14 C15 C16 C19 . . . . -179.2(2) ?
C15 C16 C17 C18 . . . . -0.7(3) ?
C19 C16 C17 C18 . . . . 179.6(2) ?
C14 C13 C18 C17 . . . . 0.7(3) ?
C3 C13 C18 C17 . . . . -177.80(18) ?
C16 C17 C18 C13 . . . . -0.2(3) ?
